data_4062512
_journal_name_full Organometallics
_journal_paper_doi 10.1021/om030631c
_journal_year 2004
_chemical_formula_sum 'C32 H72 N4 P2 Zr'
_chemical_formula_weight 666.10
_space_group_IT_number 61
_symmetry_cell_setting orthorhombic
_symmetry_space_group_name_Hall '-P 2ac 2ab'
_symmetry_space_group_name_H-M 'P b c a'
_cell_angle_alpha 90.00
_cell_angle_beta 90.00
_cell_angle_gamma 90.00
_cell_formula_units_Z 8
_cell_length_a 17.789(17)
_cell_length_b 17.802(17)
_cell_length_c 25.81(3)
_cell_measurement_temperature 293(2)
_cell_volume 8175(14)
_diffrn_ambient_temperature 293(2)
_exptl_crystal_density_diffrn 1.082
_cod_database_code 4062512

loop_
_symmetry_equiv_pos_as_xyz
'x, y, z'
'-x+1/2, -y, z+1/2'
'-x, y+1/2, -z+1/2'
'x+1/2, -y+1/2, -z'
'-x, -y, -z'
'x-1/2, y, -z-1/2'
'x, -y-1/2, z-1/2'
'-x-1/2, y-1/2, z'

loop_
_atom_site_label
_atom_site_type_symbol
_atom_site_fract_x
_atom_site_fract_y
_atom_site_fract_z
_atom_site_U_iso_or_equiv
_atom_site_adp_type
_atom_site_occupancy
_atom_site_symmetry_multiplicity
_atom_site_calc_flag
_atom_site_refinement_flags
_atom_site_disorder_assembly
_atom_site_disorder_group
Zr1 Zr 0.62543(11) 0.13272(9) 0.35524(6) 0.0589(8) Uani 1 1 d . . .
P1 P 0.7731(3) 0.1495(3) 0.44793(17) 0.0706(16) Uani 1 1 d . . .
P2 P 0.6853(3) 0.0606(3) 0.23237(16) 0.0672(16) Uani 1 1 d . . .
N1 N 0.7080(9) 0.1458(7) 0.4088(5) 0.070(5) Uani 1 1 d . . .
N2 N 0.6579(10) 0.0912(8) 0.2873(5) 0.079(5) Uani 1 1 d . . .
N3 N 0.5747(9) 0.2347(9) 0.3458(6) 0.075(5) Uani 1 1 d . . .
N4 N 0.5439(10) 0.0604(9) 0.3840(6) 0.082(5) Uani 1 1 d . . .
C1 C 0.8430(14) 0.2222(12) 0.4271(7) 0.091(7) Uani 1 1 d . . .
C2 C 0.9188(16) 0.2223(14) 0.4534(9) 0.129(10) Uani 1 1 d . . .
H2A H 0.9493 0.2618 0.4392 0.194 Uiso 1 1 calc R . .
H2B H 0.9431 0.1749 0.4478 0.194 Uiso 1 1 calc R . .
H2C H 0.9123 0.2304 0.4899 0.194 Uiso 1 1 calc R . .
C3 C 0.8562(18) 0.2197(18) 0.3672(8) 0.166(14) Uani 1 1 d . . .
H3A H 0.8926 0.2570 0.3577 0.250 Uiso 1 1 calc R . .
H3B H 0.8097 0.2297 0.3496 0.250 Uiso 1 1 calc R . .
H3C H 0.8743 0.1709 0.3575 0.250 Uiso 1 1 calc R . .
C4 C 0.8073(18) 0.3033(13) 0.4374(13) 0.170(14) Uani 1 1 d . . .
H4A H 0.8426 0.3414 0.4273 0.256 Uiso 1 1 calc R . .
H4B H 0.7958 0.3086 0.4735 0.256 Uiso 1 1 calc R . .
H4C H 0.7621 0.3086 0.4174 0.256 Uiso 1 1 calc R . .
C5 C 0.7351(16) 0.1772(17) 0.5155(8) 0.112(9) Uani 1 1 d . . .
C6 C 0.678(2) 0.233(2) 0.5115(10) 0.22(2) Uani 1 1 d . . .
H6A H 0.6600 0.2461 0.5455 0.329 Uiso 1 1 calc R . .
H6B H 0.6368 0.2143 0.4911 0.329 Uiso 1 1 calc R . .
H6C H 0.6981 0.2773 0.4951 0.329 Uiso 1 1 calc R . .
C7 C 0.7948(15) 0.1928(15) 0.5564(8) 0.132(10) Uani 1 1 d . . .
H7A H 0.7710 0.2062 0.5885 0.198 Uiso 1 1 calc R . .
H7B H 0.8263 0.2334 0.5451 0.198 Uiso 1 1 calc R . .
H7C H 0.8249 0.1486 0.5615 0.198 Uiso 1 1 calc R . .
C8 C 0.693(2) 0.103(2) 0.5359(9) 0.197(17) Uani 1 1 d . . .
H8A H 0.6728 0.1124 0.5696 0.295 Uiso 1 1 calc R . .
H8B H 0.7288 0.0625 0.5378 0.295 Uiso 1 1 calc R . .
H8C H 0.6537 0.0901 0.5124 0.295 Uiso 1 1 calc R . .
C9 C 0.8225(15) 0.0561(11) 0.4519(8) 0.098(8) Uani 1 1 d . . .
C10 C 0.8799(16) 0.0434(13) 0.4950(9) 0.128(10) Uani 1 1 d . . .
H10A H 0.8998 -0.0066 0.4925 0.192 Uiso 1 1 calc R . .
H10B H 0.8559 0.0497 0.5281 0.192 Uiso 1 1 calc R . .
H10C H 0.9201 0.0791 0.4917 0.192 Uiso 1 1 calc R . .
C11 C 0.8716(17) 0.0480(15) 0.3977(10) 0.147(12) Uani 1 1 d . . .
H11A H 0.8978 0.0008 0.3976 0.220 Uiso 1 1 calc R . .
H11B H 0.9074 0.0883 0.3956 0.220 Uiso 1 1 calc R . .
H11C H 0.8383 0.0502 0.3685 0.220 Uiso 1 1 calc R . .
C12 C 0.7672(19) -0.0073(13) 0.4453(13) 0.173(15) Uani 1 1 d . . .
H12A H 0.7932 -0.0544 0.4475 0.259 Uiso 1 1 calc R . .
H12B H 0.7432 -0.0032 0.4121 0.259 Uiso 1 1 calc R . .
H12C H 0.7299 -0.0046 0.4721 0.259 Uiso 1 1 calc R . .
C13 C 0.7274(16) -0.0362(14) 0.2387(8) 0.108(8) Uani 1 1 d . . .
C14 C 0.7671(15) -0.0697(12) 0.1912(8) 0.115(9) Uani 1 1 d . . .
H14A H 0.7850 -0.1192 0.1994 0.172 Uiso 1 1 calc R . .
H14B H 0.8089 -0.0383 0.1818 0.172 Uiso 1 1 calc R . .
H14C H 0.7324 -0.0725 0.1628 0.172 Uiso 1 1 calc R . .
C15 C 0.7640(19) -0.0496(14) 0.2880(10) 0.164(14) Uani 1 1 d . . .
H15A H 0.7829 -0.1002 0.2889 0.246 Uiso 1 1 calc R . .
H15B H 0.7285 -0.0427 0.3155 0.246 Uiso 1 1 calc R . .
H15C H 0.8050 -0.0150 0.2921 0.246 Uiso 1 1 calc R . .
C16 C 0.648(2) -0.0918(16) 0.2444(14) 0.23(2) Uani 1 1 d . . .
H16A H 0.6623 -0.1434 0.2483 0.338 Uiso 1 1 calc R . .
H16B H 0.6174 -0.0865 0.2139 0.338 Uiso 1 1 calc R . .
H16C H 0.6194 -0.0762 0.2742 0.338 Uiso 1 1 calc R . .
C17 C 0.6007(17) 0.0582(16) 0.1858(8) 0.120(10) Uani 1 1 d . . .
C18 C 0.597(2) 0.1465(19) 0.1674(14) 0.204(18) Uani 1 1 d . . .
H18A H 0.5561 0.1528 0.1432 0.307 Uiso 1 1 calc R . .
H18B H 0.6432 0.1603 0.1511 0.307 Uiso 1 1 calc R . .
H18C H 0.5882 0.1779 0.1970 0.307 Uiso 1 1 calc R . .
C19 C 0.6161(15) 0.0167(17) 0.1323(7) 0.149(12) Uani 1 1 d . . .
H19A H 0.5716 0.0183 0.1114 0.223 Uiso 1 1 calc R . .
H19B H 0.6296 -0.0347 0.1388 0.223 Uiso 1 1 calc R . .
H19C H 0.6565 0.0414 0.1145 0.223 Uiso 1 1 calc R . .
C20 C 0.5330(18) 0.039(3) 0.2111(11) 0.23(2) Uani 1 1 d . . .
H20A H 0.4926 0.0385 0.1865 0.338 Uiso 1 1 calc R . .
H20B H 0.5226 0.0747 0.2378 0.338 Uiso 1 1 calc R . .
H20C H 0.5379 -0.0104 0.2262 0.338 Uiso 1 1 calc R . .
C21 C 0.7601(16) 0.1255(15) 0.2074(8) 0.107(8) Uani 1 1 d . . .
C22 C 0.7837(16) 0.1160(13) 0.1485(8) 0.132(11) Uani 1 1 d . . .
H22A H 0.8221 0.1519 0.1401 0.198 Uiso 1 1 calc R . .
H22B H 0.7407 0.1242 0.1268 0.198 Uiso 1 1 calc R . .
H22C H 0.8026 0.0661 0.1430 0.198 Uiso 1 1 calc R . .
C23 C 0.8368(18) 0.100(2) 0.2381(12) 0.173(14) Uani 1 1 d . . .
H23A H 0.8779 0.1313 0.2273 0.260 Uiso 1 1 calc R . .
H23B H 0.8480 0.0486 0.2303 0.260 Uiso 1 1 calc R . .
H23C H 0.8293 0.1055 0.2748 0.260 Uiso 1 1 calc R . .
C24 C 0.745(3) 0.2030(12) 0.2170(13) 0.25(3) Uani 1 1 d . . .
H24A H 0.7855 0.2328 0.2031 0.379 Uiso 1 1 calc R . .
H24B H 0.7416 0.2114 0.2536 0.379 Uiso 1 1 calc R . .
H24C H 0.6989 0.2169 0.2006 0.379 Uiso 1 1 calc R . .
C25 C 0.5245(16) 0.3278(16) 0.4096(11) 0.144(11) Uani 1 1 d . . .
H25A H 0.5359 0.3732 0.4281 0.217 Uiso 1 1 calc R . .
H25B H 0.5165 0.2877 0.4339 0.217 Uiso 1 1 calc R . .
H25C H 0.4799 0.3351 0.3894 0.217 Uiso 1 1 calc R . .
C26 C 0.5899(16) 0.3080(14) 0.3740(10) 0.121(9) Uani 1 1 d . . .
H26A H 0.6356 0.3033 0.3943 0.145 Uiso 1 1 calc R . .
H26B H 0.5972 0.3480 0.3490 0.145 Uiso 1 1 calc R . .
C27 C 0.530(2) 0.2987(18) 0.2642(11) 0.196(18) Uani 1 1 d . . .
H27A H 0.4873 0.2990 0.2412 0.295 Uiso 1 1 calc R . .
H27B H 0.5740 0.2841 0.2454 0.295 Uiso 1 1 calc R . .
H27C H 0.5368 0.3480 0.2783 0.295 Uiso 1 1 calc R . .
C28 C 0.5160(18) 0.2442(13) 0.3071(10) 0.137(11) Uani 1 1 d . . .
H28A H 0.4705 0.2595 0.3249 0.165 Uiso 1 1 calc R . .
H28B H 0.5062 0.1954 0.2917 0.165 Uiso 1 1 calc R . .
C29 C 0.448(2) 0.0992(19) 0.4495(10) 0.188(18) Uani 1 1 d . . .
H29A H 0.4448 0.1020 0.4866 0.282 Uiso 1 1 calc R . .
H29B H 0.4094 0.0658 0.4369 0.282 Uiso 1 1 calc R . .
H29C H 0.4402 0.1483 0.4351 0.282 Uiso 1 1 calc R . .
C30 C 0.512(3) 0.0745(15) 0.4362(14) 0.21(2) Uani 1 1 d . . .
H30A H 0.5173 0.0270 0.4543 0.251 Uiso 1 1 calc R . .
H30B H 0.5478 0.1083 0.4526 0.251 Uiso 1 1 calc R . .
C31 C 0.529(4) -0.007(2) 0.3724(17) 0.36(5) Uani 1 1 d . . .
C32 C 0.5072(19) -0.0687(19) 0.3703(12) 0.174(14) Uani 1 1 d . . .
H32A H 0.5233 -0.0913 0.3384 0.261 Uiso 1 1 calc R . .
H32B H 0.4532 -0.0685 0.3717 0.261 Uiso 1 1 calc R . .
H32C H 0.5267 -0.0968 0.3990 0.261 Uiso 1 1 calc R . .

loop_
_atom_site_aniso_label
_atom_site_aniso_U_11
_atom_site_aniso_U_22
_atom_site_aniso_U_33
_atom_site_aniso_U_23
_atom_site_aniso_U_13
_atom_site_aniso_U_12
Zr1 0.0968(17) 0.0576(11) 0.0223(9) -0.0055(8) 0.0002(9) 0.0039(10)
P1 0.115(5) 0.073(3) 0.023(2) -0.004(2) -0.012(3) -0.006(3)
P2 0.108(5) 0.070(3) 0.024(2) -0.009(2) 0.002(3) 0.001(3)
N1 0.114(14) 0.064(9) 0.033(8) -0.009(7) -0.002(9) 0.002(9)
N2 0.133(15) 0.081(10) 0.025(8) -0.026(7) 0.038(9) -0.021(10)
N3 0.091(13) 0.092(12) 0.041(9) -0.017(8) -0.002(9) 0.009(10)
N4 0.128(15) 0.078(11) 0.040(9) -0.015(8) 0.006(10) -0.004(10)
C1 0.13(2) 0.091(16) 0.053(13) -0.003(11) -0.030(14) -0.006(14)
C2 0.18(3) 0.14(2) 0.069(16) 0.024(15) -0.016(19) -0.03(2)
C3 0.23(3) 0.22(3) 0.049(15) 0.033(17) -0.014(19) -0.11(3)
C4 0.23(4) 0.085(19) 0.20(3) 0.010(19) -0.04(3) -0.02(2)
C5 0.13(2) 0.18(2) 0.031(13) -0.040(15) 0.008(15) -0.01(2)
C6 0.25(4) 0.34(5) 0.068(19) -0.10(3) 0.00(2) 0.17(4)
C7 0.18(3) 0.18(2) 0.037(13) -0.036(15) 0.000(16) 0.02(2)
C8 0.24(4) 0.30(4) 0.054(17) 0.03(2) 0.05(2) -0.09(4)
C9 0.14(2) 0.075(14) 0.077(16) -0.001(11) -0.044(16) 0.006(14)
C10 0.18(3) 0.120(19) 0.085(17) 0.009(14) -0.045(19) 0.033(18)
C11 0.21(3) 0.14(2) 0.092(19) -0.027(17) 0.01(2) 0.06(2)
C12 0.24(4) 0.071(16) 0.21(3) 0.013(18) -0.09(3) -0.02(2)
C13 0.15(2) 0.121(18) 0.055(14) -0.014(13) -0.015(16) 0.036(18)
C14 0.18(3) 0.094(15) 0.066(15) -0.023(12) 0.039(16) 0.034(16)
C15 0.28(4) 0.12(2) 0.090(19) -0.026(16) -0.05(2) 0.09(2)
C16 0.35(6) 0.13(2) 0.19(4) -0.05(2) 0.18(4) -0.08(3)
C17 0.16(3) 0.16(2) 0.037(13) -0.039(14) 0.005(15) 0.02(2)
C18 0.27(5) 0.20(4) 0.14(3) 0.02(3) -0.07(3) 0.07(3)
C19 0.17(3) 0.24(3) 0.035(13) -0.069(17) -0.015(15) 0.03(2)
C20 0.14(3) 0.46(7) 0.08(2) -0.05(3) 0.03(2) -0.07(4)
C21 0.13(2) 0.15(2) 0.041(12) -0.009(13) 0.016(14) -0.033(18)
C22 0.20(3) 0.12(2) 0.079(17) 0.029(15) 0.067(18) -0.005(19)
C23 0.15(3) 0.26(4) 0.11(2) -0.02(3) 0.03(2) -0.05(3)
C24 0.49(7) 0.038(14) 0.23(4) -0.029(18) 0.22(4) -0.05(2)
C25 0.16(3) 0.15(2) 0.12(2) -0.005(19) 0.05(2) 0.03(2)
C26 0.16(3) 0.112(19) 0.089(18) -0.003(15) 0.019(19) 0.002(18)
C27 0.31(5) 0.19(3) 0.09(2) 0.02(2) -0.03(3) 0.12(3)
C28 0.23(3) 0.097(18) 0.087(19) -0.038(15) -0.02(2) 0.04(2)
C29 0.25(4) 0.24(4) 0.073(18) -0.03(2) 0.06(2) 0.12(3)
C30 0.34(6) 0.08(2) 0.20(4) -0.05(2) 0.13(4) -0.06(3)
C31 0.73(12) 0.11(3) 0.23(5) -0.08(3) 0.31(6) -0.18(5)
C32 0.22(4) 0.15(3) 0.14(3) -0.01(2) 0.08(3) -0.06(3)

loop_
_geom_bond_atom_site_label_1
_geom_bond_atom_site_label_2
_geom_bond_distance
_geom_bond_site_symmetry_2
_geom_bond_publ_flag
Zr1 N2 1.988(12) . ?
Zr1 N1 2.029(15) . ?
Zr1 N3 2.042(16) . ?
Zr1 N4 2.076(17) . ?
P1 N1 1.540(16) . ?
P1 C1 1.87(2) . ?
P1 C9 1.88(2) . ?
P1 C5 1.94(2) . ?
P2 N2 1.596(13) . ?
P2 C13 1.89(2) . ?
P2 C21 1.88(2) . ?
P2 C17 1.93(3) . ?
N3 C28 1.45(3) . ?
N3 C26 1.52(3) . ?
N4 C31 1.27(3) . ?
N4 C30 1.48(3) . ?
C1 C2 1.51(3) . ?
C1 C3 1.57(3) . ?
C1 C4 1.60(3) . ?
C5 C6 1.43(4) . ?
C5 C7 1.52(3) . ?
C5 C8 1.60(4) . ?
C9 C12 1.51(3) . ?
C9 C10 1.53(3) . ?
C9 C11 1.65(3) . ?
C13 C15 1.45(3) . ?
C13 C14 1.54(3) . ?
C13 C16 1.73(4) . ?
C17 C20 1.41(4) . ?
C17 C19 1.59(3) . ?
C17 C18 1.64(4) . ?
C21 C24 1.43(3) . ?
C21 C22 1.59(3) . ?
C21 C23 1.64(4) . ?
C25 C26 1.52(3) . ?
C27 C28 1.49(4) . ?
C29 C30 1.28(4) . ?
C31 C32 1.17(4) . ?

loop_
_cod_related_entry_id
_cod_related_entry_database
_cod_related_entry_code
1 ChemSpider 30659618
